data_7237492
loop_
_publ_author_name
'Chaari, Mahdi'
'Kelemen, Zsolt'
'Planas, Jos\'e Giner'
'Teixidor, Francesc'
'Choquesillo-Lazarte, Duane'
'Ben Salah, Abdelhamid'
'Vi\~nas, Clara'
'N\'u\~nez, Rosario'

_publ_section_title
;
 Photoluminescence in m-carborane--anthracene triads: a combined
 experimental and computational study
;
_journal_issue 42
_journal_name_full 'Journal of Materials Chemistry C'
_journal_page_first 11336
_journal_paper_doi 10.1039/C8TC03741H
_journal_volume 6
_journal_year 2018
_chemical_formula_moiety 'C32 H30 B10 I2'
_chemical_formula_sum 'C32 H30 B10 I2'
_chemical_formula_weight 776.46
_space_group_crystal_system monoclinic
_space_group_IT_number 14
_space_group_name_Hall '-P 2yn'
_space_group_name_H-M_alt 'P 1 21/n 1'
_atom_sites_solution_hydrogens geom
_audit_creation_date 2018-01-31
_audit_creation_method
;
Olex2 1.2
(compiled 2017.08.10 svn.r3458 for OlexSys, GUI svn.r5381)
;
_audit_update_record
;
2018-07-03 deposited with the CCDC.
2018-10-04 downloaded from the CCDC.
;
_cell_angle_alpha 90
_cell_angle_beta 92.596(9)
_cell_angle_gamma 90
_cell_formula_units_Z 4
_cell_length_a 13.111(4)
_cell_length_b 12.617(3)
_cell_length_c 19.401(5)
_cell_measurement_reflns_used 2314
_cell_measurement_temperature 298(2)
_cell_measurement_theta_max 27.492
_cell_measurement_theta_min 2.442
_cell_volume 3206.0(15)
_computing_cell_refinement 'Bruker Apex3, 2016'
_computing_data_collection 'Bruker Apex3, 2016'
_computing_data_reduction 'SAINT v8.34A (Bruker, 2013)'
_computing_molecular_graphics 'Olex2 (Dolomanov et al., 2009)'
_computing_publication_material 'Olex2 (Dolomanov et al., 2009)'
_computing_structure_refinement 'XL (Sheldrick, 2008)'
_computing_structure_solution 'XS (Sheldrick, 2008)'
_diffrn_ambient_temperature 298(2)
_diffrn_measured_fraction_theta_full 0.993
_diffrn_measured_fraction_theta_max 0.993
_diffrn_measurement_device_type 'Bruker D8 Venture'
_diffrn_measurement_method '\f and \w scans'
_diffrn_radiation_monochromator multilayer
_diffrn_radiation_type MoK\a
_diffrn_radiation_wavelength 0.71073
_diffrn_reflns_av_unetI/netI 0.0660
_diffrn_reflns_Laue_measured_fraction_full 0.993
_diffrn_reflns_Laue_measured_fraction_max 0.993
_diffrn_reflns_limit_h_max 15
_diffrn_reflns_limit_h_min -15
_diffrn_reflns_limit_k_max 15
_diffrn_reflns_limit_k_min 0
_diffrn_reflns_limit_l_max 23
_diffrn_reflns_limit_l_min 0
_diffrn_reflns_number 5689
_diffrn_reflns_point_group_measured_fraction_full 0.993
_diffrn_reflns_point_group_measured_fraction_max 0.993
_diffrn_reflns_theta_full 25.027
_diffrn_reflns_theta_max 25.027
_diffrn_reflns_theta_min 2.241
_diffrn_source 'high brilliance microfocus sealed tube'
_diffrn_standards_number 0
_exptl_absorpt_coefficient_mu 1.985
_exptl_absorpt_correction_T_max 0.745553
_exptl_absorpt_correction_T_min 0.333087
_exptl_absorpt_correction_type multi-scan
_exptl_absorpt_process_details
;
 TWINABS-2012/1 (Bruker,2012) was used for absorption correction.
 
For component 1:
 wR2(int) was 0.1402 before and 0.0974 after correction.
 The Ratio of minimum to maximum transmission is 0.47.
 The \l/2 correction factor is Not present

Final HKLF 4 output contains 27601 reflections, Rint = 0.0789
 (12518 with I > 3sig(I), Rint = 0.0646)
;
_exptl_crystal_colour colourless
_exptl_crystal_colour_primary colourless
_exptl_crystal_density_diffrn 1.609
_exptl_crystal_description plate
_exptl_crystal_F_000 1512
_exptl_crystal_size_max 0.12
_exptl_crystal_size_mid 0.1
_exptl_crystal_size_min 0.08
_refine_diff_density_max 1.204
_refine_diff_density_min -1.519
_refine_diff_density_rms 0.164
_refine_ls_extinction_method none
_refine_ls_goodness_of_fit_ref 1.040
_refine_ls_hydrogen_treatment constr
_refine_ls_matrix_type full
_refine_ls_number_parameters 398
_refine_ls_number_reflns 5689
_refine_ls_number_restraints 0
_refine_ls_restrained_S_all 1.040
_refine_ls_R_factor_all 0.0758
_refine_ls_R_factor_gt 0.0628
_refine_ls_shift/su_max 0.000
_refine_ls_shift/su_mean 0.000
_refine_ls_structure_factor_coef Fsqd
_refine_ls_weighting_details 'w=1/[\s^2^(Fo^2^)+(0.0887P)^2^+16.9048P] where P=(Fo^2^+2Fc^2^)/3'
_refine_ls_weighting_scheme calc
_refine_ls_wR_factor_gt 0.1562
_refine_ls_wR_factor_ref 0.1655
_reflns_Friedel_coverage 0.000
_reflns_number_gt 4918
_reflns_number_total 5689
_reflns_threshold_expression 'I > 2\s(I)'
_cod_data_source_file c8tc03741h2.cif
_cod_data_source_block cm6t
_cod_original_cell_volume 3206.0(14)
_cod_original_sg_symbol_H-M P2(1)/n
_cod_database_code 7237492
_shelx_shelxl_version_number 2016/6
_shelx_space_group_comment
;
The symmetry employed for this shelxl refinement is uniquely defined
by the following loop, which should always be used as a source of
symmetry information in preference to the above space-group names.
They are only intended as comments.
;
_shelx_estimated_absorpt_t_max 0.857
_shelx_estimated_absorpt_t_min 0.797
_olex2_refinement_description
;
1. Twinned data refinement
 Scales: 0.8364(12)
 0.1636(12)
2. Fixed Uiso
 At 1.2 times of:
  All B(H) groups, All C(H) groups, All C(H,H) groups
3.a Secondary CH2 refined with riding coordinates:
 C13(H13A,H13B), C28(H28A,H28B)
3.b Aromatic/amide H refined with riding coordinates:
 C16(H16), C17(H17), C18(H18), C19(H19), C21(H21), C23(H23), C24(H24),
 C25(H25), C26(H26), C31(H31), C32(H32), C33(H33), C34(H34), C36(H36), C38(H38),
  C39(H39), C40(H40), C41(H41)
3.c Boron cage BH refined with riding coordinates:
 B2(H2), B3(H3), B4(H4), B5(H5), B6(H6), B8(H8), B11(H11), B12(H12)
;
_olex2_submission_special_instructions 'No special instructions were received'

loop_
_space_group_symop_operation_xyz
'x, y, z'
'-x+1/2, y+1/2, -z+1/2'
'-x, -y, -z'
'x-1/2, -y-1/2, z-1/2'

loop_
_atom_site_label
_atom_site_type_symbol
_atom_site_fract_x
_atom_site_fract_y
_atom_site_fract_z
_atom_site_U_iso_or_equiv
_atom_site_adp_type
_atom_site_occupancy
_atom_site_site_symmetry_order
_atom_site_calc_flag
_atom_site_refinement_flags_posn
B2 B 0.4243(7) 0.4128(7) 0.2744(4) 0.0203(17) Uani 1 1 d .
H2 H 0.375220 0.483249 0.277276 0.024 Uiso 1 1 calc R
B3 B 0.5589(8) 0.4241(7) 0.2659(5) 0.027(2) Uani 1 1 d .
H3 H 0.596254 0.501909 0.262681 0.032 Uiso 1 1 calc R
B4 B 0.6014(7) 0.3133(7) 0.2193(4) 0.0245(19) Uani 1 1 d .
H4 H 0.666292 0.318647 0.185488 0.029 Uiso 1 1 calc R
B5 B 0.4920(7) 0.2338(7) 0.1975(4) 0.0225(19) Uani 1 1 d .
H5 H 0.486538 0.187884 0.149269 0.027 Uiso 1 1 calc R
B6 B 0.3839(7) 0.2953(7) 0.2309(5) 0.0261(19) Uani 1 1 d .
H6 H 0.308268 0.289425 0.204188 0.031 Uiso 1 1 calc R
B8 B 0.6172(7) 0.3151(7) 0.3106(4) 0.0221(18) Uani 1 1 d .
H8 H 0.692773 0.322540 0.337154 0.027 Uiso 1 1 calc R
B9 B 0.5767(7) 0.1972(7) 0.2683(4) 0.0230(19) Uani 1 1 d .
B10 B 0.4410(8) 0.1860(7) 0.2743(5) 0.028(2) Uani 1 1 d .
B11 B 0.3999(8) 0.2976(7) 0.3214(5) 0.0249(19) Uani 1 1 d .
H11 H 0.334637 0.293830 0.355017 0.030 Uiso 1 1 calc R
B12 B 0.5187(7) 0.2355(7) 0.3447(4) 0.0235(19) Uani 1 1 d .
H12 H 0.530235 0.190990 0.393174 0.028 Uiso 1 1 calc R
C1 C 0.4825(6) 0.3703(6) 0.2012(4) 0.0214(16) Uani 1 1 d .
C7 C 0.5088(6) 0.3709(6) 0.3392(3) 0.0208(16) Uani 1 1 d .
C13 C 0.4573(7) 0.4297(7) 0.1339(4) 0.0295(19) Uani 1 1 d .
H13A H 0.445603 0.377267 0.097826 0.035 Uiso 1 1 calc R
H13B H 0.393231 0.466695 0.139026 0.035 Uiso 1 1 calc R
C14 C 0.5327(6) 0.5084(7) 0.1087(4) 0.0282(18) Uani 1 1 d .
C15 C 0.6076(7) 0.4754(7) 0.0627(4) 0.035(2) Uani 1 1 d .
C16 C 0.6154(8) 0.3697(8) 0.0374(4) 0.039(2) Uani 1 1 d .
H16 H 0.571642 0.318261 0.053512 0.047 Uiso 1 1 calc R
C17 C 0.6841(10) 0.3415(10) -0.0091(5) 0.058(3) Uani 1 1 d .
H17 H 0.685508 0.272323 -0.025528 0.069 Uiso 1 1 calc R
C18 C 0.7545(10) 0.4181(11) -0.0331(6) 0.064(4) Uani 1 1 d .
H18 H 0.802423 0.397805 -0.064440 0.077 Uiso 1 1 calc R
C19 C 0.7524(9) 0.5180(10) -0.0112(6) 0.056(3) Uani 1 1 d .
H19 H 0.799852 0.566341 -0.026586 0.067 Uiso 1 1 calc R
C20 C 0.6772(7) 0.5519(7) 0.0360(5) 0.038(2) Uani 1 1 d .
C21 C 0.6713(7) 0.6563(8) 0.0568(5) 0.042(2) Uani 1 1 d .
H21 H 0.718904 0.704592 0.041469 0.050 Uiso 1 1 calc R
C22 C 0.5971(7) 0.6914(7) 0.0996(4) 0.034(2) Uani 1 1 d .
C23 C 0.5874(9) 0.8010(8) 0.1158(5) 0.046(2) Uani 1 1 d .
H23 H 0.633442 0.849243 0.098520 0.055 Uiso 1 1 calc R
C24 C 0.5144(10) 0.8355(8) 0.1549(5) 0.055(3) Uani 1 1 d .
H24 H 0.509829 0.907411 0.164956 0.066 Uiso 1 1 calc R
C25 C 0.4423(9) 0.7631(8) 0.1818(5) 0.050(3) Uani 1 1 d .
H25 H 0.389828 0.788367 0.208007 0.060 Uiso 1 1 calc R
C26 C 0.4502(8) 0.6574(7) 0.1694(4) 0.037(2) Uani 1 1 d .
H26 H 0.404588 0.610862 0.188822 0.044 Uiso 1 1 calc R
C27 C 0.5272(7) 0.6166(7) 0.1269(4) 0.0312(19) Uani 1 1 d .
C28 C 0.5110(6) 0.4410(6) 0.4046(4) 0.0228(16) Uani 1 1 d .
H28A H 0.525970 0.513130 0.390970 0.027 Uiso 1 1 calc R
H28B H 0.443113 0.441055 0.422460 0.027 Uiso 1 1 calc R
C29 C 0.5862(6) 0.4105(6) 0.4630(4) 0.0236(17) Uani 1 1 d .
C30 C 0.6829(7) 0.4601(6) 0.4689(4) 0.0275(18) Uani 1 1 d .
C31 C 0.7208(8) 0.5320(7) 0.4188(4) 0.037(2) Uani 1 1 d .
H31 H 0.681147 0.545282 0.378768 0.044 Uiso 1 1 calc R
C32 C 0.8122(8) 0.5813(8) 0.4278(5) 0.042(2) Uani 1 1 d .
H32 H 0.833766 0.628025 0.394350 0.051 Uiso 1 1 calc R
C33 C 0.8747(8) 0.5626(8) 0.4872(5) 0.045(2) Uani 1 1 d .
H33 H 0.937065 0.597201 0.493223 0.053 Uiso 1 1 calc R
C34 C 0.8444(7) 0.4948(8) 0.5351(5) 0.042(2) Uani 1 1 d .
H34 H 0.886656 0.482638 0.574043 0.050 Uiso 1 1 calc R
C35 C 0.7501(7) 0.4411(7) 0.5282(4) 0.0313(19) Uani 1 1 d .
C36 C 0.7172(7) 0.3716(8) 0.5786(4) 0.038(2) Uani 1 1 d .
H36 H 0.760353 0.357993 0.616926 0.046 Uiso 1 1 calc R
C37 C 0.6228(8) 0.3222(7) 0.5739(4) 0.036(2) Uani 1 1 d .
C38 C 0.5894(9) 0.2568(10) 0.6284(5) 0.056(3) Uani 1 1 d .
H38 H 0.633044 0.244918 0.666728 0.067 Uiso 1 1 calc R
C39 C 0.4971(9) 0.2124(9) 0.6258(5) 0.056(3) Uani 1 1 d .
H39 H 0.477396 0.169162 0.661609 0.067 Uiso 1 1 calc R
C40 C 0.4302(8) 0.2309(9) 0.5691(5) 0.049(3) Uani 1 1 d .
H40 H 0.365633 0.200312 0.567891 0.059 Uiso 1 1 calc R
C41 C 0.4577(7) 0.2927(7) 0.5156(4) 0.036(2) Uani 1 1 d .
H41 H 0.411790 0.302987 0.478186 0.043 Uiso 1 1 calc R
C42 C 0.5553(6) 0.3417(6) 0.5158(4) 0.0259(18) Uani 1 1 d .
I9 I 0.67420(5) 0.05920(5) 0.27011(3) 0.0434(2) Uani 1 1 d .
I10 I 0.35946(5) 0.03753(5) 0.27771(3) 0.0418(2) Uani 1 1 d .

loop_
_atom_site_aniso_label
_atom_site_aniso_U_11
_atom_site_aniso_U_22
_atom_site_aniso_U_33
_atom_site_aniso_U_23
_atom_site_aniso_U_13
_atom_site_aniso_U_12
B2 0.021(4) 0.021(4) 0.018(4) -0.002(3) -0.006(4) 0.000(3)
B3 0.034(5) 0.021(4) 0.025(4) -0.006(4) -0.007(4) -0.006(4)
B4 0.025(5) 0.029(4) 0.019(4) 0.001(4) 0.000(4) -0.001(4)
B5 0.028(5) 0.025(4) 0.014(4) -0.004(3) -0.005(3) 0.001(4)
B6 0.026(5) 0.033(5) 0.019(4) -0.005(4) -0.002(4) 0.000(4)
B8 0.018(4) 0.031(4) 0.017(4) -0.003(3) 0.002(3) 0.004(4)
B9 0.026(5) 0.027(4) 0.015(4) -0.003(3) -0.004(4) 0.007(4)
B10 0.039(6) 0.020(4) 0.023(4) -0.003(4) -0.003(4) -0.005(4)
B11 0.030(5) 0.023(4) 0.021(4) -0.004(3) -0.005(4) -0.001(4)
B12 0.029(5) 0.027(4) 0.014(4) -0.006(3) -0.001(4) 0.005(4)
C1 0.020(4) 0.028(4) 0.015(3) 0.003(3) -0.004(3) -0.001(3)
C7 0.025(4) 0.026(4) 0.012(3) -0.005(3) -0.001(3) 0.003(3)
C13 0.036(5) 0.035(4) 0.016(4) 0.006(3) -0.011(3) -0.002(4)
C14 0.032(5) 0.040(5) 0.013(3) 0.005(3) -0.006(3) 0.005(4)
C15 0.047(6) 0.036(5) 0.019(4) 0.010(3) -0.009(4) 0.001(4)
C16 0.046(6) 0.046(5) 0.025(4) 0.003(4) 0.002(4) 0.010(5)
C17 0.087(9) 0.061(7) 0.026(5) 0.000(5) 0.001(5) 0.026(7)
C18 0.066(8) 0.091(9) 0.038(6) 0.024(6) 0.025(6) 0.042(7)
C19 0.056(7) 0.073(8) 0.041(6) 0.028(5) 0.016(5) 0.022(6)
C20 0.038(5) 0.049(6) 0.026(4) 0.017(4) -0.005(4) 0.004(4)
C21 0.033(5) 0.051(6) 0.042(5) 0.024(4) -0.004(4) -0.004(4)
C22 0.035(5) 0.039(5) 0.027(4) 0.015(4) -0.013(4) -0.004(4)
C23 0.060(7) 0.036(5) 0.041(5) 0.007(4) -0.003(5) -0.006(5)
C24 0.077(8) 0.036(5) 0.050(6) 0.003(5) -0.025(6) 0.001(6)
C25 0.072(8) 0.040(5) 0.037(5) -0.006(4) 0.000(5) 0.015(5)
C26 0.044(6) 0.040(5) 0.027(4) 0.004(4) 0.006(4) -0.001(4)
C27 0.043(6) 0.031(4) 0.019(4) 0.005(3) -0.008(4) 0.001(4)
C28 0.026(4) 0.022(4) 0.020(4) -0.008(3) -0.002(3) 0.002(3)
C29 0.032(5) 0.024(4) 0.014(3) -0.008(3) -0.003(3) 0.000(3)
C30 0.036(5) 0.022(4) 0.024(4) -0.009(3) -0.005(3) 0.005(4)
C31 0.058(6) 0.028(4) 0.025(4) -0.003(3) -0.001(4) 0.001(4)
C32 0.047(6) 0.034(5) 0.044(5) -0.002(4) -0.003(5) -0.004(4)
C33 0.034(5) 0.049(6) 0.050(6) -0.005(5) -0.005(4) -0.005(5)
C34 0.032(5) 0.052(6) 0.041(5) -0.006(4) -0.009(4) -0.001(5)
C35 0.034(5) 0.038(5) 0.021(4) -0.005(3) -0.008(3) 0.007(4)
C36 0.040(6) 0.049(5) 0.026(4) -0.002(4) -0.009(4) 0.007(5)
C37 0.045(6) 0.037(5) 0.027(4) 0.003(4) 0.000(4) 0.010(4)
C38 0.055(7) 0.073(8) 0.037(5) 0.028(5) -0.012(5) 0.004(6)
C39 0.051(7) 0.068(7) 0.047(6) 0.032(5) -0.007(5) -0.009(6)
C40 0.046(6) 0.054(6) 0.046(6) 0.007(5) 0.005(5) -0.012(5)
C41 0.038(5) 0.040(5) 0.028(4) -0.011(4) 0.000(4) -0.002(4)
C42 0.035(5) 0.024(4) 0.018(4) -0.006(3) -0.002(3) 0.007(4)
I9 0.0521(4) 0.0393(3) 0.0382(3) -0.0071(3) -0.0034(3) 0.0205(3)
I10 0.0529(4) 0.0297(3) 0.0431(4) -0.0059(2) 0.0052(3) -0.0145(3)

loop_
_atom_type_symbol
_atom_type_description
_atom_type_scat_dispersion_real
_atom_type_scat_dispersion_imag
_atom_type_scat_source
C C 0.0033 0.0016 'International Tables Vol C Tables 4.2.6.8 and 6.1.1.4'
H H 0.0000 0.0000 'International Tables Vol C Tables 4.2.6.8 and 6.1.1.4'
B B 0.0013 0.0007 'International Tables Vol C Tables 4.2.6.8 and 6.1.1.4'
I I -0.4742 1.8119 'International Tables Vol C Tables 4.2.6.8 and 6.1.1.4'

loop_
_geom_angle_atom_site_label_1
_geom_angle_atom_site_label_2
_geom_angle_atom_site_label_3
_geom_angle
B3 B2 H2 121.5
B6 B2 H2 122.5
B6 B2 B3 107.3(6)
B11 B2 H2 121.5
B11 B2 B3 108.6(6)
B11 B2 B6 59.8(5)
C1 B2 H2 125.0
C1 B2 B3 58.3(5)
C1 B2 B6 58.9(5)
C1 B2 B11 105.6(6)
C7 B2 H2 124.7
C7 B2 B3 59.0(5)
C7 B2 B6 105.0(6)
C7 B2 B11 59.4(5)
C7 B2 C1 102.2(6)
B2 B3 H3 121.4
B4 B3 B2 108.6(6)
B4 B3 H3 121.7
B4 B3 B8 60.0(5)
B8 B3 B2 107.3(6)
B8 B3 H3 122.4
C1 B3 B2 59.2(5)
C1 B3 H3 124.0
C1 B3 B4 59.9(5)
C1 B3 B8 106.0(6)
C1 B3 C7 102.6(6)
C7 B3 B2 58.6(5)
C7 B3 H3 125.5
C7 B3 B4 104.7(6)
C7 B3 B8 58.0(5)
B3 B4 H4 121.8
B3 B4 B5 107.3(7)
B3 B4 B8 60.3(5)
B3 B4 B9 107.9(6)
B5 B4 H4 121.9
B8 B4 H4 122.4
B8 B4 B5 107.5(6)
B8 B4 B9 59.6(5)
B9 B4 H4 122.2
B9 B4 B5 60.2(5)
C1 B4 B3 58.4(5)
C1 B4 H4 124.4
C1 B4 B5 58.7(5)
C1 B4 B8 105.1(6)
C1 B4 B9 105.4(6)
B4 B5 H5 121.2
B4 B5 B9 59.9(5)
B6 B5 B4 108.4(6)
B6 B5 H5 121.5
B6 B5 B9 108.2(6)
B6 B5 B10 60.0(5)
B9 B5 H5 122.1
B10 B5 B4 108.8(6)
B10 B5 H5 121.7
B10 B5 B9 60.6(5)
C1 B5 B4 59.3(5)
C1 B5 H5 123.9
C1 B5 B6 59.1(5)
C1 B5 B9 105.6(6)
C1 B5 B10 105.9(6)
B2 B6 H6 121.6
B5 B6 B2 108.4(6)
B5 B6 H6 121.3
B5 B6 B10 60.1(5)
B10 B6 B2 108.3(6)
B10 B6 H6 121.7
B11 B6 B2 59.5(5)
B11 B6 B5 108.2(6)
B11 B6 H6 122.3
B11 B6 B10 60.5(5)
C1 B6 B2 59.2(5)
C1 B6 B5 59.4(5)
C1 B6 H6 123.7
C1 B6 B10 106.3(7)
C1 B6 B11 105.5(6)
B3 B8 H8 121.3
B3 B8 B12 108.3(6)
B4 B8 B3 59.7(5)
B4 B8 H8 122.1
B4 B8 B12 108.0(6)
B9 B8 B3 108.1(6)
B9 B8 B4 60.5(5)
B9 B8 H8 122.3
B9 B8 B12 59.5(5)
B12 B8 H8 121.7
C7 B8 B3 59.5(5)
C7 B8 B4 105.7(6)
C7 B8 H8 124.0
C7 B8 B9 105.2(6)
C7 B8 B12 58.9(5)
B4 B9 B5 60.0(5)
B4 B9 B10 107.7(6)
B4 B9 I9 123.3(6)
B5 B9 B10 59.1(5)
B5 B9 I9 124.5(5)
B8 B9 B4 59.9(5)
B8 B9 B5 107.6(6)
B8 B9 B10 108.3(6)
B8 B9 I9 120.4(5)
B10 B9 I9 121.6(6)
B12 B9 B4 108.6(6)
B12 B9 B5 107.4(6)
B12 B9 B8 60.8(5)
B12 B9 B10 60.0(5)
B12 B9 I9 119.0(5)
B5 B10 B9 60.3(5)
B5 B10 B11 107.4(6)
B5 B10 B12 107.6(7)
B5 B10 I10 121.9(5)
B6 B10 B5 59.9(5)
B6 B10 B9 108.0(7)
B6 B10 B11 59.6(5)
B6 B10 B12 107.9(6)
B6 B10 I10 119.5(6)
B9 B10 I10 124.3(6)
B11 B10 B9 107.2(6)
B11 B10 B12 60.2(5)
B11 B10 I10 120.7(6)
B12 B10 B9 59.1(5)
B12 B10 I10 123.2(6)
B2 B11 B6 60.7(5)
B2 B11 B10 108.8(6)
B2 B11 H11 120.7
B2 B11 B12 108.5(7)
B6 B11 B10 59.9(5)
B6 B11 H11 122.0
B6 B11 B12 108.0(6)
B10 B11 H11 122.2
B10 B11 B12 60.0(5)
B12 B11 H11 121.6
C7 B11 B2 59.4(5)
C7 B11 B6 105.6(6)
C7 B11 B10 105.1(7)
C7 B11 H11 124.3
C7 B11 B12 58.5(5)
B8 B12 H12 122.1
B9 B12 B8 59.7(5)
B9 B12 B10 60.8(5)
B9 B12 B11 108.2(6)
B9 B12 H12 122.0
B10 B12 B8 108.1(6)
B10 B12 B11 59.8(5)
B10 B12 H12 121.9
B11 B12 B8 107.3(6)
B11 B12 H12 121.7
C7 B12 B8 58.1(5)
C7 B12 B9 104.8(6)
C7 B12 B10 105.2(6)
C7 B12 B11 59.0(5)
C7 B12 H12 124.7
B2 C1 B4 112.8(6)
B2 C1 B5 112.3(6)
B3 C1 B2 62.6(5)
B3 C1 B4 61.7(5)
B3 C1 B5 112.6(6)
B3 C1 B6 113.3(6)
B5 C1 B4 62.0(5)
B6 C1 B2 61.9(5)
B6 C1 B4 112.6(6)
B6 C1 B5 61.5(5)
C13 C1 B2 117.6(6)
C13 C1 B3 121.9(6)
C13 C1 B4 122.2(7)
C13 C1 B5 117.8(6)
C13 C1 B6 114.7(6)
B2 C7 B3 62.3(5)
B2 C7 B11 61.2(5)
B8 C7 B2 114.1(6)
B8 C7 B3 62.5(5)
B8 C7 B11 114.2(6)
B8 C7 B12 63.0(5)
B11 C7 B3 112.7(6)
B12 C7 B2 113.3(6)
B12 C7 B3 114.0(6)
B12 C7 B11 62.5(5)
C28 C7 B2 114.3(6)
C28 C7 B3 117.3(6)
C28 C7 B8 121.3(6)
C28 C7 B11 117.2(6)
C28 C7 B12 121.4(6)
C1 C13 H13A 107.6
C1 C13 H13B 107.6
H13A C13 H13B 107.0
C14 C13 C1 118.9(7)
C14 C13 H13A 107.6
C14 C13 H13B 107.6
C15 C14 C13 119.7(8)
C27 C14 C13 121.1(8)
C27 C14 C15 119.0(8)
C14 C15 C16 123.6(9)
C14 C15 C20 119.9(8)
C16 C15 C20 116.4(9)
C15 C16 H16 118.8
C17 C16 C15 122.4(10)
C17 C16 H16 118.8
C16 C17 H17 120.0
C16 C17 C18 120.0(11)
C18 C17 H17 120.0
C17 C18 H18 119.5
C19 C18 C17 120.9(10)
C19 C18 H18 119.5
C18 C19 H19 119.7
C18 C19 C20 120.6(11)
C20 C19 H19 119.7
C19 C20 C15 119.6(10)
C21 C20 C15 119.2(9)
C21 C20 C19 121.2(10)
C20 C21 H21 118.9
C22 C21 C20 122.1(9)
C22 C21 H21 118.9
C21 C22 C23 121.0(9)
C21 C22 C27 119.4(9)
C23 C22 C27 119.5(9)
C22 C23 H23 119.3
C24 C23 C22 121.3(10)
C24 C23 H23 119.3
C23 C24 H24 119.8
C23 C24 C25 120.4(10)
C25 C24 H24 119.8
C24 C25 H25 119.8
C26 C25 C24 120.3(10)
C26 C25 H25 119.8
C25 C26 H26 119.4
C25 C26 C27 121.2(9)
C27 C26 H26 119.4
C14 C27 C22 120.2(8)
C14 C27 C26 122.6(8)
C26 C27 C22 117.2(8)
C7 C28 H28A 108.0
C7 C28 H28B 108.0
H28A C28 H28B 107.3
C29 C28 C7 117.0(6)
C29 C28 H28A 108.0
C29 C28 H28B 108.0
C30 C29 C28 119.9(7)
C30 C29 C42 119.8(7)
C42 C29 C28 119.9(7)
C29 C30 C31 124.2(8)
C29 C30 C35 120.4(8)
C31 C30 C35 115.4(8)
C30 C31 H31 118.8
C32 C31 C30 122.3(8)
C32 C31 H31 118.8
C31 C32 H32 119.7
C31 C32 C33 120.6(9)
C33 C32 H32 119.7
C32 C33 H33 120.1
C34 C33 C32 119.9(9)
C34 C33 H33 120.1
C33 C34 H34 119.0
C33 C34 C35 122.0(9)
C35 C34 H34 119.0
C34 C35 C30 119.8(8)
C36 C35 C30 117.9(8)
C36 C35 C34 122.2(8)
C35 C36 H36 118.7
C37 C36 C35 122.7(8)
C37 C36 H36 118.7
C36 C37 C38 121.0(9)
C36 C37 C42 119.8(8)
C42 C37 C38 119.1(9)
C37 C38 H38 119.2
C39 C38 C37 121.6(9)
C39 C38 H38 119.2
C38 C39 H39 120.1
C38 C39 C40 119.8(9)
C40 C39 H39 120.1
C39 C40 H40 119.4
C41 C40 C39 121.3(10)
C41 C40 H40 119.4
C40 C41 H41 119.5
C40 C41 C42 121.1(9)
C42 C41 H41 119.5
C29 C42 C37 119.4(8)
C29 C42 C41 123.4(7)
C37 C42 C41 117.1(8)

loop_
_geom_bond_atom_site_label_1
_geom_bond_atom_site_label_2
_geom_bond_distance
B2 H2 1.1000
B2 B3 1.786(14)
B2 B6 1.775(12)
B2 B11 1.753(12)
B2 C1 1.728(11)
B2 C7 1.722(11)
B3 H3 1.1000
B3 B4 1.769(13)
B3 B8 1.779(12)
B3 C1 1.711(11)
B3 C7 1.729(12)
B4 H4 1.1000
B4 B5 1.785(13)
B4 B8 1.773(11)
B4 B9 1.783(12)
B4 C1 1.738(12)
B5 H5 1.1000
B5 B6 1.764(13)
B5 B9 1.788(11)
B5 B10 1.767(13)
B5 C1 1.728(11)
B6 H6 1.1000
B6 B10 1.765(13)
B6 B11 1.760(12)
B6 C1 1.722(12)
B8 H8 1.1000
B8 B9 1.768(12)
B8 B12 1.786(13)
B8 C7 1.702(11)
B9 B10 1.794(14)
B9 B12 1.763(12)
B9 I9 2.159(9)
B10 B11 1.776(12)
B10 B12 1.780(12)
B10 I10 2.160(9)
B11 H11 1.1000
B11 B12 1.784(13)
B11 C7 1.723(12)
B12 H12 1.1000
B12 C7 1.715(11)
C1 C13 1.529(10)
C7 C28 1.546(9)
C13 H13A 0.9700
C13 H13B 0.9700
C13 C14 1.499(12)
C14 C15 1.418(13)
C14 C27 1.412(12)
C15 C16 1.427(13)
C15 C20 1.441(13)
C16 H16 0.9300
C16 C17 1.351(14)
C17 H17 0.9300
C17 C18 1.428(18)
C18 H18 0.9300
C18 C19 1.331(18)
C19 H19 0.9300
C19 C20 1.440(15)
C20 C21 1.382(14)
C21 H21 0.9300
C21 C22 1.380(14)
C22 C23 1.426(14)
C22 C27 1.433(12)
C23 H23 0.9300
C23 C24 1.322(16)
C24 H24 0.9300
C24 C25 1.431(16)
C25 H25 0.9300
C25 C26 1.360(13)
C26 H26 0.9300
C26 C27 1.428(13)
C28 H28A 0.9700
C28 H28B 0.9700
C28 C29 1.517(11)
C29 C30 1.414(12)
C29 C42 1.416(11)
C30 C31 1.434(12)
C30 C35 1.438(11)
C31 H31 0.9300
C31 C32 1.355(14)
C32 H32 0.9300
C32 C33 1.403(14)
C33 H33 0.9300
C33 C34 1.336(15)
C34 H34 0.9300
C34 C35 1.410(13)
C35 C36 1.395(13)
C36 H36 0.9300
C36 C37 1.385(14)
C37 C38 1.426(14)
C37 C42 1.422(12)
C38 H38 0.9300
C38 C39 1.332(16)
C39 H39 0.9300
C39 C40 1.394(14)
C40 H40 0.9300
C40 C41 1.360(13)
C41 H41 0.9300
C41 C42 1.422(12)

loop_
_twin_individual_id
_twin_individual_mass_fraction_refined
1 0.8364(12)
2 0.1636(12)
